data_7027151
loop_
_publ_author_name
'Prichard, Robin G.'
'Parish, R. V.'
'Salehi, Zahra'

_publ_section_title
;
 Self-assembling copper(I) clusters involving electron-deficient,
 quadruply bridging thiolate ligands
;
_journal_issue 2
_journal_name_full 'Journal of the Chemical Society, Dalton Transactions'
_journal_page_first 243
_journal_paper_doi 10.1039/a808125e
_journal_year 1999
_chemical_formula_sum 'C12 H42 Br13 Cu13 N6 O2 S6'
_chemical_formula_weight 2359.73
_chemical_name_systematic
; 
 ? 
;
_space_group_IT_number 9
_symmetry_cell_setting monoclinic
_symmetry_space_group_name_Hall 'C -2yc'
_symmetry_space_group_name_H-M 'C 1 c 1'
_atom_sites_solution_hydrogens geom
_atom_sites_solution_primary direct
_atom_sites_solution_secondary difmap
_audit_creation_method SHELXL-97
_cell_angle_alpha 90.00
_cell_angle_beta 115.20(2)
_cell_angle_gamma 90.00
_cell_formula_units_Z 4
_cell_length_a 22.074(4)
_cell_length_b 11.955(2)
_cell_length_c 21.039(4)
_cell_measurement_temperature 293(2)
_cell_volume 5023.7(18)
_computing_structure_refinement 'SHELXL-97 (Sheldrick, 1997)'
_computing_structure_solution 'SHELXS-97 (Sheldrick, 1990)'
_diffrn_ambient_temperature 293(2)
_diffrn_measured_fraction_theta_full 0.481
_diffrn_measured_fraction_theta_max 0.481
_diffrn_radiation_monochromator graphite
_diffrn_radiation_source 'fine-focus sealed tube'
_diffrn_radiation_type MoK\a
_diffrn_radiation_wavelength 0.71069
_diffrn_reflns_av_R_equivalents 0.0000
_diffrn_reflns_av_sigmaI/netI 0.0498
_diffrn_reflns_limit_h_max 23
_diffrn_reflns_limit_h_min -25
_diffrn_reflns_limit_k_max 14
_diffrn_reflns_limit_k_min 0
_diffrn_reflns_limit_l_max 24
_diffrn_reflns_limit_l_min 0
_diffrn_reflns_number 4263
_diffrn_reflns_theta_full 25.00
_diffrn_reflns_theta_max 25.00
_diffrn_reflns_theta_min 1.99
_exptl_absorpt_coefficient_mu 15.995
_exptl_absorpt_correction_T_max 0.1977
_exptl_absorpt_correction_T_min 0.0864
_exptl_crystal_colour colourless
_exptl_crystal_density_diffrn 3.120
_exptl_crystal_density_method 'not measured'
_exptl_crystal_description needle
_exptl_crystal_F_000 4400
_exptl_crystal_size_max 0.30
_exptl_crystal_size_mid 0.15
_exptl_crystal_size_min 0.15
_refine_diff_density_max 1.911
_refine_diff_density_min -2.040
_refine_diff_density_rms 0.424
_refine_ls_abs_structure_details 'Flack H D (1983), Acta Cryst. A39, 876-881'
_refine_ls_abs_structure_Flack 0.03(7)
_refine_ls_extinction_method none
_refine_ls_goodness_of_fit_ref 2.276
_refine_ls_hydrogen_treatment mixed
_refine_ls_matrix_type full
_refine_ls_number_parameters 345
_refine_ls_number_reflns 4263
_refine_ls_number_restraints 20
_refine_ls_restrained_S_all 2.272
_refine_ls_R_factor_all 0.1082
_refine_ls_R_factor_gt 0.0867
_refine_ls_shift/su_max 0.849
_refine_ls_shift/su_mean 0.058
_refine_ls_structure_factor_coef Fsqd
_refine_ls_weighting_details 'w=1/[\s^2^(Fo^2^)+(0.0500P)^2^+0.0000P] where P=(Fo^2^+2Fc^2^)/3'
_refine_ls_weighting_scheme calc
_refine_ls_wR_factor_gt 0.1908
_refine_ls_wR_factor_ref 0.1965
_reflns_number_gt 3386
_reflns_number_total 4263
_reflns_threshold_expression >2sigma(I)
_cod_data_source_file 808125Esup1.cif
_cod_data_source_block za66b
_cod_depositor_comments
;
The following automatic conversions were performed:

'_refine_ls_weighting_scheme' value 'calc
w=1/[\s^2^(Fo^2^)+(0.0500P)^2^+0.0000P] where P=(Fo^2^+2Fc^2^)/3' was
changed to 'calc'. New tag '_refine_ls_weighting_details' was
created. The value of the new tag was set to
'w=1/[\s^2^(Fo^2^)+(0.0500P)^2^+0.0000P] where P=(Fo^2^+2Fc^2^)/3'.

Automatic conversion script
Id: cif_fix_values 3143 2015-03-26 13:38:13Z robertas 
;
_cod_original_cell_volume 5023.7(16)
_cod_original_sg_symbol_H-M 'C c'
_cod_database_code 7027151

loop_
_symmetry_equiv_pos_as_xyz
'x, y, z'
'x, -y, z+1/2'
'x+1/2, y+1/2, z'
'x+1/2, -y+1/2, z+1/2'

loop_
_atom_site_label
_atom_site_type_symbol
_atom_site_fract_x
_atom_site_fract_y
_atom_site_fract_z
_atom_site_U_iso_or_equiv
_atom_site_adp_type
_atom_site_occupancy
_atom_site_calc_flag
_atom_site_refinement_flags
Br1 Br 0.2548(3) 0.5353(6) 0.1934(3) 0.0417(16) Uani 1 d .
Br2 Br 0.4472(3) 0.1679(6) 0.0784(3) 0.0470(17) Uani 1 d .
Br3 Br 0.7795(3) 0.4660(5) 0.3346(3) 0.0400(16) Uani 1 d .
Br4 Br 0.5825(3) 0.8331(4) 0.4443(4) 0.0484(18) Uani 1 d .
Br5 Br 0.3598(3) 0.8613(5) 0.1943(3) 0.0366(15) Uani 1 d .
Br6 Br 0.3789(3) 0.3274(5) 0.3634(3) 0.0333(14) Uani 1 d .
Br7 Br 0.6737(3) 0.1386(5) 0.3322(3) 0.0358(15) Uani 1 d .
Br8 Br 0.5155(5) 0.5383(2) 0.5132(5) 0.0390(7) Uani 1 d .
Br9 Br 0.4828(3) 0.0853(5) 0.3301(3) 0.0449(17) Uani 1 d .
Br10 Br 0.7332(3) 0.5095(6) 0.5081(3) 0.0498(18) Uani 1 d .
Br11 Br 0.6554(3) 0.6729(6) 0.1621(3) 0.0392(16) Uani 1 d .
Br12 Br 0.3027(3) 0.4892(5) 0.0185(3) 0.0393(15) Uani 1 d .
Br13 Br 0.5500(3) 0.9150(5) 0.1980(4) 0.0487(19) Uani 1 d .
Cu1 Cu 0.3728(3) 0.5056(7) 0.2492(4) 0.0421(19) Uani 1 d .
Cu2 Cu 0.4830(3) 0.3074(6) 0.1697(4) 0.0324(17) Uani 1 d .
Cu3 Cu 0.6622(4) 0.4926(6) 0.2788(5) 0.049(2) Uani 1 d .
Cu4 Cu 0.5493(3) 0.6914(6) 0.3577(4) 0.0330(18) Uani 1 d .
Cu5 Cu 0.4315(3) 0.7006(6) 0.2190(3) 0.0287(15) Uiso 1 d .
Cu6 Cu 0.5322(4) 0.5076(5) 0.1318(4) 0.0390(16) Uani 1 d .
Cu7 Cu 0.6027(3) 0.2965(6) 0.3098(3) 0.0302(16) Uani 1 d .
Cu8 Cu 0.4905(4) 0.4831(8) 0.3936(4) 0.072(3) Uani 1 d .
Cu9 Cu 0.4693(4) 0.2868(7) 0.3070(4) 0.051(3) Uani 1 d .
Cu10 Cu 0.6358(3) 0.5006(6) 0.3990(4) 0.0305(16) Uani 1 d .
Cu11 Cu 0.5657(4) 0.7111(8) 0.2200(4) 0.051(3) Uani 1 d .
Cu12 Cu 0.3971(3) 0.5000(6) 0.1277(3) 0.0260(15) Uani 1 d .
Cu13 Cu 0.5609(10) 1.0504(17) 0.2892(12) 0.045(3) Uiso 0.34(3) d P
Cu14 Cu 0.511(2) 0.920(3) 0.301(2) 0.045(3) Uiso 0.136(12) d P
Cu15 Cu 0.556(3) 1.079(5) 0.260(4) 0.045(3) Uiso 0.12(2) d P
Cu16 Cu 0.4746(11) 0.948(2) 0.2506(13) 0.045(3) Uiso 0.35(2) d P
S1 S 0.4455(5) 0.6347(9) 0.3243(6) 0.013(2) Uiso 1 d D
S2 S 0.4017(5) 0.3574(10) 0.2016(6) 0.018(3) Uiso 1 d D
S3 S 0.5916(6) 0.3704(11) 0.2055(7) 0.027(3) Uiso 1 d D
S4 S 0.6308(6) 0.6436(10) 0.3276(6) 0.019(3) Uiso 1 d D
S5 S 0.4658(6) 0.6431(11) 0.1384(6) 0.023(3) Uiso 1 d D
S6 S 0.5664(5) 0.3608(9) 0.3888(6) 0.012(2) Uiso 1 d D
N13 N 0.340(2) 0.731(4) 0.434(2) 0.073(17) Uiso 1 d D
H13A H 0.3768 0.7706 0.4590 0.109 Uiso 1 calc R
H13B H 0.3275 0.6933 0.4624 0.109 Uiso 1 calc R
H13C H 0.3077 0.7767 0.4070 0.109 Uiso 1 calc R
N23 N 0.3200(17) 0.127(3) 0.2291(17) 0.026(9) Uiso 1 d D
H23A H 0.3527 0.1539 0.2681 0.039 Uiso 1 calc R
H23B H 0.3170 0.0537 0.2327 0.039 Uiso 1 calc R
H23C H 0.2814 0.1592 0.2229 0.039 Uiso 1 calc R
N33 N 0.7000(14) 0.272(2) 0.0998(14) 0.010(7) Uiso 1 d D
H33A H 0.7272 0.2167 0.1234 0.016 Uiso 1 calc R
H33B H 0.7220 0.3197 0.0847 0.016 Uiso 1 calc R
H33C H 0.6651 0.2443 0.0632 0.016 Uiso 1 calc R
N43 N 0.7112(19) 0.876(4) 0.2937(19) 0.034(11) Uiso 1 d D
H43A H 0.7542 0.8788 0.3020 0.051 Uiso 1 calc R
H43B H 0.6913 0.9400 0.2753 0.051 Uiso 1 calc R
H43C H 0.6913 0.8201 0.2638 0.051 Uiso 1 calc R
N53 N 0.387(4) 0.881(5) -0.006(4) 0.19(3) Uiso 1 d D
H53A H 0.4252 0.9164 0.0168 0.284 Uiso 1 calc R
H53B H 0.3528 0.9279 -0.0147 0.284 Uiso 1 calc R
H53C H 0.3845 0.8528 -0.0457 0.284 Uiso 1 calc R
N63 N 0.6406(11) 0.0975(16) 0.4722(12) 0.016(5) Uiso 1 d D
H63A H 0.6237 0.0595 0.4973 0.024 Uiso 1 calc R
H63B H 0.6766 0.0622 0.4735 0.024 Uiso 1 calc R
H63C H 0.6100 0.1023 0.4279 0.024 Uiso 1 calc R
C11 C 0.4027(16) 0.713(3) 0.368(2) 0.032(11) Uiso 1 d D
H11A H 0.4365 0.7466 0.4099 0.038 Uiso 1 calc R
H11B H 0.3781 0.7735 0.3369 0.038 Uiso 1 calc R
C12 C 0.3556(17) 0.650(3) 0.3880(19) 0.023(9) Uiso 1 d D
H12A H 0.3763 0.5826 0.4137 0.028 Uiso 1 calc R
H12B H 0.3153 0.6300 0.3469 0.028 Uiso 1 calc R
C21 C 0.3280(11) 0.2754(19) 0.1475(16) 0.007(7) Uiso 1 d D
H21A H 0.2894 0.3056 0.1523 0.008 Uiso 1 calc R
H21B H 0.3201 0.2826 0.0987 0.008 Uiso 1 calc R
C22 C 0.3351(18) 0.154(2) 0.1669(17) 0.016(9) Uiso 1 d D
H22A H 0.3804 0.1303 0.1777 0.019 Uiso 1 calc R
H22B H 0.3050 0.1110 0.1267 0.019 Uiso 1 calc R
C31 C 0.6241(13) 0.272(2) 0.1608(15) 0.008(7) Uiso 1 d D
H31A H 0.6434 0.2070 0.1902 0.010 Uiso 1 calc R
H31B H 0.5883 0.2468 0.1170 0.010 Uiso 1 calc R
C32 C 0.6760(17) 0.332(3) 0.147(2) 0.028(10) Uiso 1 d D
H32A H 0.7141 0.3461 0.1914 0.034 Uiso 1 calc R
H32B H 0.6581 0.4041 0.1260 0.034 Uiso 1 calc R
C41 C 0.7046(15) 0.730(3) 0.371(2) 0.047(14) Uiso 1 d D
H41A H 0.7206 0.7164 0.4206 0.057 Uiso 1 calc R
H41B H 0.7382 0.7001 0.3571 0.057 Uiso 1 calc R
C42 C 0.706(3) 0.855(3) 0.362(2) 0.040(14) Uiso 1 d D
H42A H 0.7434 0.8871 0.4011 0.048 Uiso 1 calc R
H42B H 0.6647 0.8875 0.3603 0.048 Uiso 1 calc R
C51 C 0.4397(11) 0.710(2) 0.0535(11) 0.003(6) Uiso 1 d D
H51A H 0.4768 0.7523 0.0525 0.004 Uiso 1 calc R
H51B H 0.4268 0.6536 0.0171 0.004 Uiso 1 calc R
C52 C 0.3819(16) 0.787(3) 0.039(2) 0.033(11) Uiso 1 d D
H52A H 0.3399 0.7473 0.0154 0.040 Uiso 1 calc R
H52B H 0.3837 0.8165 0.0832 0.040 Uiso 1 calc R
C61 C 0.5947(19) 0.275(4) 0.4682(18) 0.053(15) Uiso 1 d D
H61A H 0.5939 0.3245 0.5046 0.063 Uiso 1 calc R
H61B H 0.5596 0.2207 0.4595 0.063 Uiso 1 calc R
C62 C 0.6596(13) 0.2114(19) 0.5018(16) 0.039(13) Uiso 1 d D
H62A H 0.6934 0.2434 0.4893 0.047 Uiso 1 calc R
H62B H 0.6762 0.2106 0.5526 0.047 Uiso 1 calc R
O1 O 0.5209(13) 0.9804(19) 0.0141(16) 0.14(2) Uiso 0.58 d PR
O2 O 0.5680(13) 0.0316(19) 0.5541(16) 0.103(13) Uiso 1 d R

loop_
_atom_site_aniso_label
_atom_site_aniso_U_11
_atom_site_aniso_U_22
_atom_site_aniso_U_33
_atom_site_aniso_U_23
_atom_site_aniso_U_13
_atom_site_aniso_U_12
Br1 0.035(3) 0.052(4) 0.038(3) 0.007(3) 0.016(3) 0.005(3)
Br2 0.044(3) 0.059(4) 0.032(3) -0.002(3) 0.011(2) 0.013(3)
Br3 0.034(3) 0.035(3) 0.065(4) 0.011(3) 0.035(3) 0.012(3)
Br4 0.073(4) 0.012(2) 0.085(4) -0.019(3) 0.058(4) -0.014(2)
Br5 0.039(3) 0.038(3) 0.041(3) 0.002(3) 0.024(3) 0.010(3)
Br6 0.036(3) 0.052(4) 0.015(2) -0.001(2) 0.014(2) -0.002(3)
Br7 0.042(3) 0.017(3) 0.051(4) 0.004(3) 0.023(3) 0.014(2)
Br8 0.0603(17) 0.0385(15) 0.0213(12) 0.002(4) 0.0204(12) 0.006(4)
Br9 0.036(3) 0.038(4) 0.041(3) 0.001(3) -0.002(3) -0.005(3)
Br10 0.036(3) 0.062(4) 0.026(3) 0.013(3) -0.011(3) -0.013(3)
Br11 0.031(3) 0.050(4) 0.045(3) -0.009(3) 0.023(3) -0.004(3)
Br12 0.048(3) 0.040(3) 0.027(3) 0.000(3) 0.012(3) -0.005(3)
Br13 0.039(3) 0.023(3) 0.073(5) 0.000(3) 0.013(3) 0.010(3)
Cu1 0.037(3) 0.055(5) 0.037(4) -0.026(3) 0.019(3) -0.014(3)
Cu2 0.034(4) 0.036(4) 0.032(4) 0.001(3) 0.019(3) 0.006(3)
Cu3 0.040(4) 0.033(4) 0.091(6) -0.024(4) 0.045(4) -0.003(3)
Cu4 0.026(3) 0.028(4) 0.059(5) 0.001(3) 0.030(3) -0.001(3)
Cu6 0.059(3) 0.026(3) 0.045(4) 0.007(3) 0.034(3) 0.021(2)
Cu7 0.048(3) 0.032(3) 0.024(2) 0.0044(16) 0.029(2) 0.0155(18)
Cu8 0.107(6) 0.094(6) 0.018(3) 0.025(3) 0.029(4) 0.083(5)
Cu9 0.043(5) 0.039(5) 0.044(5) 0.011(4) -0.008(4) -0.012(4)
Cu10 0.036(3) 0.023(3) 0.031(4) 0.005(3) 0.012(3) -0.010(3)
Cu11 0.032(4) 0.065(6) 0.032(4) 0.018(4) -0.010(4) -0.026(4)
Cu12 0.027(3) 0.028(4) 0.023(3) 0.000(3) 0.011(3) -0.002(3)

loop_
_atom_type_symbol
_atom_type_description
_atom_type_scat_dispersion_real
_atom_type_scat_dispersion_imag
_atom_type_scat_source
C C 0.0033 0.0016 'International Tables Vol C Tables 4.2.6.8 and 6.1.1.4'
H H 0.0000 0.0000 'International Tables Vol C Tables 4.2.6.8 and 6.1.1.4'
N N 0.0061 0.0033 'International Tables Vol C Tables 4.2.6.8 and 6.1.1.4'
S S 0.1246 0.1234 'International Tables Vol C Tables 4.2.6.8 and 6.1.1.4'
Cu Cu 0.3201 1.2651 'International Tables Vol C Tables 4.2.6.8 and 6.1.1.4'
Br Br -0.2901 2.4595 'International Tables Vol C Tables 4.2.6.8 and 6.1.1.4'
O O 0.0106 0.0060 'International Tables Vol C Tables 4.2.6.8 and 6.1.1.4'

loop_
_geom_angle_atom_site_label_1
_geom_angle_atom_site_label_2
_geom_angle_atom_site_label_3
_geom_angle
_geom_angle_site_symmetry_1
_geom_angle_site_symmetry_3
Cu5 Br5 Cu16 77.9(6) . .
Cu7 Br7 Cu13 77.9(5) . 1_545
Cu7 Br7 Cu15 71.1(13) . 1_545
Cu13 Br7 Cu15 15.5(15) 1_545 1_545
Cu8 Br8 Cu6 150.8(2) . 2_565
Cu14 Br9 Cu13 52.4(11) 1_545 1_545
Cu14 Br9 Cu16 27.4(12) 1_545 1_545
Cu13 Br9 Cu16 55.1(6) 1_545 1_545
Cu14 Br9 Cu9 147.1(10) 1_545 .
Cu13 Br9 Cu9 98.8(6) 1_545 .
Cu16 Br9 Cu9 126.3(7) 1_545 .
Cu14 Br9 Cu15 60.5(15) 1_545 1_545
Cu13 Br9 Cu15 13.7(14) 1_545 1_545
Cu16 Br9 Cu15 56.0(13) 1_545 1_545
Cu9 Br9 Cu15 88.2(14) . 1_545
Cu15 Br13 Cu16 58.9(15) . .
Cu15 Br13 Cu13 16.0(16) . .
Cu16 Br13 Cu13 51.8(6) . .
Cu15 Br13 Cu11 139.0(19) . .
Cu16 Br13 Cu11 98.5(7) . .
Cu13 Br13 Cu11 123.1(7) . .
Cu15 Br13 Cu14 59.0(17) . .
Cu16 Br13 Cu14 23.9(10) . .
Cu13 Br13 Cu14 45.8(10) . .
Cu11 Br13 Cu14 86.4(9) . .
S2 Cu1 S1 125.8(5) . .
S2 Cu1 Br1 110.8(4) . .
S1 Cu1 Br1 122.3(4) . .
S2 Cu1 Cu12 51.8(4) . .
S1 Cu1 Cu12 106.9(4) . .
Br1 Cu1 Cu12 98.4(3) . .
S2 Cu1 Cu5 107.4(4) . .
S1 Cu1 Cu5 50.0(3) . .
Br1 Cu1 Cu5 105.8(4) . .
Cu12 Cu1 Cu5 62.6(3) . .
S2 Cu1 Cu8 95.2(4) . .
S1 Cu1 Cu8 47.7(3) . .
Br1 Cu1 Cu8 142.3(4) . .
Cu12 Cu1 Cu8 119.2(3) . .
Cu5 Cu1 Cu8 91.0(3) . .
S2 Cu2 S3 131.7(5) . .
S2 Cu2 Br2 112.9(4) . .
S3 Cu2 Br2 115.4(5) . .
S2 Cu2 Cu12 51.1(4) . .
S3 Cu2 Cu12 107.2(4) . .
Br2 Cu2 Cu12 111.1(3) . .
S2 Cu2 Cu6 107.7(4) . .
S3 Cu2 Cu6 50.0(4) . .
Br2 Cu2 Cu6 112.9(4) . .
Cu12 Cu2 Cu6 61.7(2) . .
S2 Cu2 Cu7 101.5(4) . .
S3 Cu2 Cu7 48.6(4) . .
Br2 Cu2 Cu7 127.2(3) . .
Cu12 Cu2 Cu7 121.7(3) . .
Cu6 Cu2 Cu7 91.7(3) . .
S2 Cu2 Cu9 47.3(4) . .
S3 Cu2 Cu9 103.1(4) . .
Br2 Cu2 Cu9 124.7(4) . .
Cu12 Cu2 Cu9 92.1(3) . .
Cu6 Cu2 Cu9 122.2(3) . .
Cu7 Cu2 Cu9 57.8(2) . .
S3 Cu3 S4 124.5(5) . .
S3 Cu3 Br3 123.7(5) . .
S4 Cu3 Br3 110.8(5) . .
S3 Cu3 Cu10 107.1(5) . .
S4 Cu3 Cu10 50.5(4) . .
Br3 Cu3 Cu10 99.2(4) . .
S3 Cu3 Cu7 50.9(4) . .
S4 Cu3 Cu7 106.3(4) . .
Br3 Cu3 Cu7 106.6(4) . .
Cu10 Cu3 Cu7 62.6(3) . .
S1 Cu4 S4 133.7(6) . .
S1 Cu4 Br4 113.9(4) . .
S4 Cu4 Br4 112.4(4) . .
S1 Cu4 Cu10 108.7(4) . .
S4 Cu4 Cu10 50.6(4) . .
Br4 Cu4 Cu10 112.9(4) . .
S1 Cu4 Cu14 94.3(9) . .
S4 Cu4 Cu14 104.5(8) . .
Br4 Cu4 Cu14 65.9(8) . .
Cu10 Cu4 Cu14 154.0(8) . .
S1 Cu4 Cu5 48.7(3) . .
S4 Cu4 Cu5 101.9(5) . .
Br4 Cu4 Cu5 125.8(3) . .
Cu10 Cu4 Cu5 121.3(3) . .
Cu14 Cu4 Cu5 65.6(8) . .
S1 Cu4 Cu8 48.0(3) . .
S4 Cu4 Cu8 110.1(4) . .
Br4 Cu4 Cu8 114.8(4) . .
Cu10 Cu4 Cu8 64.7(2) . .
Cu14 Cu4 Cu8 140.8(8) . .
Cu5 Cu4 Cu8 89.2(3) . .
S5 Cu5 S1 133.7(5) . .
S5 Cu5 Br5 119.1(5) . .
S1 Cu5 Br5 107.1(4) . .
S5 Cu5 Cu1 104.4(4) . .
S1 Cu5 Cu1 51.8(3) . .
Br5 Cu5 Cu1 112.3(3) . .
S5 Cu5 Cu11 50.0(4) . .
S1 Cu5 Cu11 107.0(4) . .
Br5 Cu5 Cu11 122.3(4) . .
Cu1 Cu5 Cu11 125.4(3) . .
S5 Cu5 Cu12 48.5(4) . .
S1 Cu5 Cu12 104.2(4) . .
Br5 Cu5 Cu12 123.0(3) . .
Cu1 Cu5 Cu12 58.0(2) . .
Cu11 Cu5 Cu12 91.1(3) . .
S5 Cu5 Cu4 107.2(4) . .
S1 Cu5 Cu4 47.4(3) . .
Br5 Cu5 Cu4 117.6(3) . .
Cu1 Cu5 Cu4 92.4(3) . .
Cu11 Cu5 Cu4 62.6(2) . .
Cu12 Cu5 Cu4 118.8(3) . .
S5 Cu6 S3 133.8(6) . .
S5 Cu6 Br8 114.4(5) . 2_564
S3 Cu6 Br8 109.4(4) . 2_564
S5 Cu6 Cu2 104.6(4) . .
S3 Cu6 Cu2 51.8(4) . .
Br8 Cu6 Cu2 100.8(3) 2_564 .
S5 Cu6 Cu12 48.7(4) . .
S3 Cu6 Cu12 106.5(4) . .
Br8 Cu6 Cu12 104.8(4) 2_564 .
Cu2 Cu6 Cu12 59.1(2) . .
S5 Cu6 Cu11 50.1(4) . .
S3 Cu6 Cu11 104.5(4) . .
Br8 Cu6 Cu11 136.0(3) 2_564 .
Cu2 Cu6 Cu11 122.3(3) . .
Cu12 Cu6 Cu11 91.3(3) . .
S3 Cu7 S6 130.4(5) . .
S3 Cu7 Br7 106.9(4) . .
S6 Cu7 Br7 122.3(4) . .
S3 Cu7 Cu15 97.2(15) . 1_545
S6 Cu7 Cu15 113.3(12) . 1_545
Br7 Cu7 Cu15 56.6(11) . 1_545
S3 Cu7 Cu3 48.9(4) . .
S6 Cu7 Cu3 103.1(4) . .
Br7 Cu7 Cu3 111.4(3) . .
Cu15 Cu7 Cu3 142.2(13) 1_545 .
S3 Cu7 Cu9 107.6(4) . .
S6 Cu7 Cu9 50.2(3) . .
Br7 Cu7 Cu9 123.2(4) . .
Cu15 Cu7 Cu9 75.5(10) 1_545 .
Cu3 Cu7 Cu9 125.3(3) . .
S3 Cu7 Cu10 100.7(4) . .
S6 Cu7 Cu10 47.7(3) . .
Br7 Cu7 Cu10 124.3(3) . .
Cu15 Cu7 Cu10 160.2(13) 1_545 .
Cu3 Cu7 Cu10 57.6(3) . .
Cu9 Cu7 Cu10 91.1(3) . .
S3 Cu7 Cu2 49.5(4) . .
S6 Cu7 Cu2 105.5(4) . .
Br7 Cu7 Cu2 117.4(3) . .
Cu15 Cu7 Cu2 69.2(14) 1_545 .
Cu3 Cu7 Cu2 92.2(3) . .
Cu9 Cu7 Cu2 61.6(3) . .
Cu10 Cu7 Cu2 117.4(3) . .
S6 Cu8 S1 128.2(5) . .
S6 Cu8 Br8 112.1(4) . .
S1 Cu8 Br8 107.0(4) . .
S6 Cu8 Cu9 50.9(4) . .
S1 Cu8 Cu9 109.6(4) . .
Br8 Cu8 Cu9 141.3(4) . .
S6 Cu8 Cu4 96.6(4) . .
S1 Cu8 Cu4 46.0(3) . .
Br8 Cu8 Cu4 95.9(4) . .
Cu9 Cu8 Cu4 118.7(3) . .
S6 Cu8 Cu1 110.2(4) . .
S1 Cu8 Cu1 48.5(3) . .
Br8 Cu8 Cu1 136.8(4) . .
Cu9 Cu8 Cu1 66.6(3) . .
Cu4 Cu8 Cu1 87.3(3) . .
S2 Cu9 S6 128.0(6) . .
S2 Cu9 Br9 122.6(5) . .
S6 Cu9 Br9 103.6(4) . .
S2 Cu9 Br6 93.5(4) . .
S6 Cu9 Br6 103.1(5) . .
Br9 Cu9 Br6 97.9(4) . .
S2 Cu9 Cu8 100.3(5) . .
S6 Cu9 Cu8 50.2(4) . .
Br9 Cu9 Cu8 134.5(4) . .
Br6 Cu9 Cu8 62.5(3) . .
S2 Cu9 Cu7 104.2(5) . .
S6 Cu9 Cu7 49.8(4) . .
Br9 Cu9 Cu7 89.9(3) . .
Br6 Cu9 Cu7 152.8(4) . .
Cu8 Cu9 Cu7 93.6(3) . .
S2 Cu9 Cu2 47.5(4) . .
S6 Cu9 Cu2 104.1(5) . .
Br9 Cu9 Cu2 102.4(4) . .
Br6 Cu9 Cu2 140.9(3) . .
Cu8 Cu9 Cu2 118.6(4) . .
Cu7 Cu9 Cu2 60.6(3) . .
S6 Cu10 S4 132.4(5) . .
S6 Cu10 Br10 115.4(4) . .
S4 Cu10 Br10 112.1(4) . .
S6 Cu10 Cu3 106.6(4) . .
S4 Cu10 Cu3 53.0(4) . .
Br10 Cu10 Cu3 114.6(3) . .
S6 Cu10 Cu4 103.2(4) . .
S4 Cu10 Cu4 49.8(4) . .
Br10 Cu10 Cu4 117.9(4) . .
Cu3 Cu10 Cu4 96.9(3) . .
S6 Cu10 Cu7 49.1(4) . .
S4 Cu10 Cu7 105.8(4) . .
Br10 Cu10 Cu7 121.4(3) . .
Cu3 Cu10 Cu7 59.8(3) . .
Cu4 Cu10 Cu7 120.6(3) . .
S4 Cu11 S5 128.7(6) . .
S4 Cu11 Br13 121.2(5) . .
S5 Cu11 Br13 101.3(5) . .
S4 Cu11 Br11 96.5(5) . .
S5 Cu11 Br11 104.6(5) . .
Br13 Cu11 Br11 98.6(3) . .
S4 Cu11 Cu5 101.6(5) . .
S5 Cu11 Cu5 48.5(4) . .
Br13 Cu11 Cu5 88.8(4) . .
Br11 Cu11 Cu5 153.2(4) . .
S4 Cu11 Cu6 102.6(5) . .
S5 Cu11 Cu6 48.2(4) . .
Br13 Cu11 Cu6 135.6(4) . .
Br11 Cu11 Cu6 67.9(3) . .
Cu5 Cu11 Cu6 88.8(3) . .
S5 Cu12 S2 132.3(5) . .
S5 Cu12 Br12 114.8(4) . .
S2 Cu12 Br12 112.8(4) . .
S5 Cu12 Cu1 105.9(4) . .
S2 Cu12 Cu1 51.1(4) . .
Br12 Cu12 Cu1 116.9(3) . .
S5 Cu12 Cu2 104.6(4) . .
S2 Cu12 Cu2 50.1(4) . .
Br12 Cu12 Cu2 116.7(3) . .
Cu1 Cu12 Cu2 95.5(3) . .
S5 Cu12 Cu6 48.6(4) . .
S2 Cu12 Cu6 104.6(4) . .
Br12 Cu12 Cu6 119.6(3) . .
Cu1 Cu12 Cu6 123.5(3) . .
Cu2 Cu12 Cu6 59.2(2) . .
S5 Cu12 Cu5 48.6(4) . .
S2 Cu12 Cu5 103.8(4) . .
Br12 Cu12 Cu5 123.5(3) . .
Cu1 Cu12 Cu5 59.4(3) . .
Cu2 Cu12 Cu5 119.8(3) . .
Cu6 Cu12 Cu5 88.8(3) . .
Cu15 Cu13 Cu14 129(5) . .
Cu15 Cu13 Cu16 99(5) . .
Cu14 Cu13 Cu16 30.2(13) . .
Cu15 Cu13 Br9 113(5) . 1_565
Cu14 Cu13 Br9 63.0(12) . 1_565
Cu16 Cu13 Br9 63.0(7) . 1_565
Cu15 Cu13 Br13 72(5) . .
Cu14 Cu13 Br13 72.6(13) . .
Cu16 Cu13 Br13 62.8(7) . .
Br9 Cu13 Br13 125.6(9) 1_565 .
Cu15 Cu13 Br7 83(5) . 1_565
Cu14 Cu13 Br7 144.0(16) . 1_565
Cu16 Cu13 Br7 169.2(8) . 1_565
Br9 Cu13 Br7 126.0(9) 1_565 1_565
Br13 Cu13 Br7 108.4(8) . 1_565
Cu16 Cu14 Cu13 81(2) . .
Cu16 Cu14 Br9 79(2) . 1_565
Cu13 Cu14 Br9 64.6(13) . 1_565
Cu16 Cu14 Cu15 70(2) . .
Cu13 Cu14 Cu15 12.3(14) . .
Br9 Cu14 Cu15 67.2(15) 1_565 .
Cu16 Cu14 Br13 64(2) . .
Cu13 Cu14 Br13 61.6(12) . .
Br9 Cu14 Br13 117.9(15) 1_565 .
Cu15 Cu14 Br13 53.9(14) . .
Cu16 Cu14 Cu4 131(3) . .
Cu13 Cu14 Cu4 134.2(19) . .
Br9 Cu14 Cu4 140.4(16) 1_565 .
Cu15 Cu14 Cu4 140(2) . .
Br13 Cu14 Cu4 100.0(12) . .
Cu13 Cu15 Br13 92(5) . .
Cu13 Cu15 Cu16 64(4) . .
Br13 Cu15 Cu16 62.0(13) . .
Cu13 Cu15 Cu14 39(4) . .
Br13 Cu15 Cu14 67.1(17) . .
Cu16 Cu15 Cu14 25.7(14) . .
Cu13 Cu15 Br7 82(5) . 1_565
Br13 Cu15 Br7 112(2) . 1_565
Cu16 Cu15 Br7 144(4) . 1_565
Cu14 Cu15 Br7 118(3) . 1_565
Cu13 Cu15 Br9 53(4) . 1_565
Br13 Cu15 Br9 116(2) . 1_565
Cu16 Cu15 Br9 55.0(13) . 1_565
Cu14 Cu15 Br9 52.3(14) . 1_565
Br7 Cu15 Br9 112(2) 1_565 1_565
Cu13 Cu15 Cu7 103(5) . 1_565
Br13 Cu15 Cu7 155(2) . 1_565
Cu16 Cu15 Cu7 143(2) . 1_565
Cu14 Cu15 Cu7 136(3) . 1_565
Br7 Cu15 Cu7 52.3(10) 1_565 1_565
Br9 Cu15 Cu7 88.8(15) 1_565 1_565
Cu14 Cu16 Cu13 69(2) . .
Cu14 Cu16 Br9 74(2) . 1_565
Cu13 Cu16 Br9 61.9(7) . 1_565
Cu14 Cu16 Cu15 85(2) . .
Cu13 Cu16 Cu15 16.6(15) . .
Br9 Cu16 Cu15 68.9(13) 1_565 .
Cu14 Cu16 Br13 92(2) . .
Cu13 Cu16 Br13 65.4(7) . .
Br9 Cu16 Br13 127.1(10) 1_565 .
Cu15 Cu16 Br13 59.1(13) . .
Cu14 Cu16 Br5 121(3) . .
Cu13 Cu16 Br5 168.9(11) . .
Br9 Cu16 Br5 112.9(9) 1_565 .
Cu15 Cu16 Br5 155(2) . .
Br13 Cu16 Br5 118.2(10) . .
C11 S1 Cu4 111.9(12) . .
C11 S1 Cu5 115.5(14) . .
Cu4 S1 Cu5 83.9(4) . .
C11 S1 Cu8 105.4(13) . .
Cu4 S1 Cu8 86.0(5) . .
Cu5 S1 Cu8 138.7(6) . .
C11 S1 Cu1 109.2(12) . .
Cu4 S1 Cu1 138.9(6) . .
Cu5 S1 Cu1 78.2(4) . .
Cu8 S1 Cu1 83.8(5) . .
C21 S2 Cu1 110.7(11) . .
C21 S2 Cu9 117.1(11) . .
Cu1 S2 Cu9 93.0(5) . .
C21 S2 Cu12 102.0(10) . .
Cu1 S2 Cu12 77.1(5) . .
Cu9 S2 Cu12 140.6(6) . .
C21 S2 Cu2 106.5(12) . .
Cu1 S2 Cu2 138.9(6) . .
Cu9 S2 Cu2 85.2(5) . .
Cu12 S2 Cu2 78.8(5) . .
C31 S3 Cu3 118.0(11) . .
C31 S3 Cu6 110.8(12) . .
Cu3 S3 Cu6 91.7(6) . .
C31 S3 Cu7 109.9(11) . .
Cu3 S3 Cu7 80.2(5) . .
Cu6 S3 Cu7 137.4(6) . .
C31 S3 Cu2 101.6(10) . .
Cu3 S3 Cu2 140.1(7) . .
Cu6 S3 Cu2 78.1(5) . .
Cu7 S3 Cu2 81.9(5) . .
C41 S4 Cu4 112.1(17) . .
C41 S4 Cu11 110.5(15) . .
Cu4 S4 Cu11 86.9(5) . .
C41 S4 Cu10 108.8(15) . .
Cu4 S4 Cu10 79.6(5) . .
Cu11 S4 Cu10 140.6(6) . .
C41 S4 Cu3 106.9(16) . .
Cu4 S4 Cu3 139.1(6) . .
Cu11 S4 Cu3 91.0(6) . .
Cu10 S4 Cu3 76.5(5) . .
C51 S5 Cu5 122.8(10) . .
C51 S5 Cu6 101.7(10) . .
Cu5 S5 Cu6 135.5(6) . .
C51 S5 Cu12 108.8(10) . .
Cu5 S5 Cu12 82.9(5) . .
Cu6 S5 Cu12 82.7(5) . .
C51 S5 Cu11 112.5(10) . .
Cu5 S5 Cu11 81.5(5) . .
Cu6 S5 Cu11 81.7(5) . .
Cu12 S5 Cu11 138.0(6) . .
C61 S6 Cu10 112.4(16) . .
C61 S6 Cu8 107.0(13) . .
Cu10 S6 Cu8 90.1(5) . .
C61 S6 Cu7 113.1(14) . .
Cu10 S6 Cu7 83.2(5) . .
Cu8 S6 Cu7 138.9(6) . .
C61 S6 Cu9 108.6(16) . .
Cu10 S6 Cu9 139.0(6) . .
Cu8 S6 Cu9 78.9(5) . .
Cu7 S6 Cu9 80.0(5) . .
C12 C11 S1 117(2) . .
C11 C12 N13 104(3) . .
C22 C21 S2 113(2) . .
C21 C22 N23 114(3) . .
C32 C31 S3 107.0(18) . .
C31 C32 N33 115(2) . .
C42 C41 S4 124(3) . .
C41 C42 N43 107(4) . .
C52 C51 S5 111(2) . .
N53 C52 C51 108(4) . .
C62 C61 S6 127(3) . .
N63 C62 C61 103(3) . .

loop_
_geom_bond_atom_site_label_1
_geom_bond_atom_site_label_2
_geom_bond_distance
_geom_bond_site_symmetry_2
Br1 Cu1 2.385(9) .
Br2 Cu2 2.409(10) .
Br3 Cu3 2.365(9) .
Br4 Cu4 2.364(10) .
Br5 Cu5 2.402(9) .
Br5 Cu16 2.52(2) .
Br6 Cu9 2.766(12) .
Br7 Cu7 2.369(8) .
Br7 Cu13 2.49(2) 1_545
Br7 Cu15 2.50(5) 1_545
Br8 Cu8 2.427(11) .
Br8 Cu6 2.426(11) 2_565
Br9 Cu14 2.24(4) 1_545
Br9 Cu13 2.27(2) 1_545
Br9 Cu16 2.29(2) 1_545
Br9 Cu9 2.450(11) .
Br9 Cu15 2.61(6) 1_545
Br10 Cu10 2.388(9) .
Br11 Cu11 2.768(12) .
Br12 Cu12 2.359(9) .
Br13 Cu15 2.32(5) .
Br13 Cu16 2.39(2) .
Br13 Cu13 2.44(2) .
Br13 Cu11 2.478(12) .
Br13 Cu14 2.65(4) .
Cu1 S2 2.257(14) .
Cu1 S1 2.301(12) .
Cu1 Cu12 2.827(10) .
Cu1 Cu5 2.868(11) .
Cu1 Cu8 3.054(10) .
Cu2 S2 2.249(14) .
Cu2 S3 2.312(14) .
Cu2 Cu12 2.874(10) .
Cu2 Cu6 2.877(10) .
Cu2 Cu7 3.008(10) .
Cu2 Cu9 3.040(12) .
Cu3 S3 2.212(15) .
Cu3 S4 2.325(14) .
Cu3 Cu10 2.830(11) .
Cu3 Cu7 2.894(11) .
Cu4 S1 2.199(12) .
Cu4 S4 2.220(14) .
Cu4 Cu10 2.861(10) .
Cu4 Cu14 2.95(4) .
Cu4 Cu5 2.971(10) .
Cu4 Cu8 3.048(12) .
Cu5 S5 2.239(15) .
Cu5 S1 2.246(13) .
Cu5 Cu11 2.955(10) .
Cu5 Cu12 2.961(10) .
Cu6 S5 2.228(14) .
Cu6 S3 2.254(15) .
Cu6 Br8 2.426(11) 2_564
Cu6 Cu12 2.947(9) .
Cu6 Cu11 2.956(12) .
Cu7 S3 2.280(15) .
Cu7 S6 2.266(13) .
Cu7 Cu15 2.83(5) 1_545
Cu7 Cu9 2.923(11) .
Cu7 Cu10 2.974(10) .
Cu8 S6 2.259(13) .
Cu8 S1 2.271(13) .
Cu8 Cu9 2.885(13) .
Cu9 S2 2.244(14) .
Cu9 S6 2.281(13) .
Cu10 S6 2.215(13) .
Cu10 S4 2.247(14) .
Cu11 S4 2.252(14) .
Cu11 S5 2.290(14) .
Cu12 S5 2.233(14) .
Cu12 S2 2.280(14) .
Cu13 Cu15 0.67(6) .
Cu13 Cu14 1.99(4) .
Cu13 Cu16 2.112(17) .
Cu13 Br9 2.27(2) 1_565
Cu13 Br7 2.49(2) 1_565
Cu14 Cu16 1.07(5) .
Cu14 Br9 2.24(4) 1_565
Cu14 Cu15 2.47(7) .
Cu15 Cu16 2.32(6) .
Cu15 Br7 2.50(5) 1_565
Cu15 Br9 2.61(6) 1_565
Cu15 Cu7 2.83(5) 1_565
Cu16 Br9 2.29(2) 1_565
S1 C11 1.828(19) .
S2 C21 1.823(17) .
S3 C31 1.833(18) .
S4 C41 1.81(2) .
S5 C51 1.812(17) .
S6 C61 1.83(2) .
N13 C12 1.50(2) .
N23 C22 1.51(2) .
N33 C32 1.49(2) .
N43 C42 1.51(2) .
N53 C52 1.50(2) .
N63 C62 1.48(2) .
C11 C12 1.48(2) .
C21 C22 1.50(2) .
C31 C32 1.48(2) .
C41 C42 1.50(2) .
C51 C52 1.50(2) .
C61 C62 1.51(2) .
O1 O2 1.032(6) 2_564
O2 O1 1.032(6) 2_565
